data_4073273
loop_
_publ_author_name
'Bukhaltsev, Ella'
'Goldberg, Israel'
'Cohen, Revital'
'Vigalok, Arkadi'

_publ_section_title
;
 Tunable \p-Interactions in Monomeric Organozinc Complexes:&#x00A0;
 Solution and Solid-State Studies
;
_journal_issue 16
_journal_name_full Organometallics
_journal_page_first 4015
_journal_paper_doi 10.1021/om070213y
_journal_volume 26
_journal_year 2007
_chemical_formula_moiety 'C64 H69 F3 O3 Zn2'
_chemical_formula_sum 'C64 H69 F3 O3 Zn2'
_chemical_formula_weight 1073.93
_chemical_name_systematic
; 
 ? 
;
_space_group_IT_number 2
_symmetry_cell_setting triclinic
_symmetry_space_group_name_Hall '-P 1'
_symmetry_space_group_name_H-M 'P -1'
_atom_sites_solution_hydrogens geom
_atom_sites_solution_primary direct
_atom_sites_solution_secondary difmap
_audit_creation_method SHELXL-97
_cell_angle_alpha 104.3222(12)
_cell_angle_beta 98.4218(17)
_cell_angle_gamma 96.127(3)
_cell_formula_units_Z 2
_cell_length_a 10.2094(4)
_cell_length_b 14.1816(4)
_cell_length_c 19.7097(7)
_cell_measurement_reflns_used 8791
_cell_measurement_temperature 110(2)
_cell_measurement_theta_max 28.28
_cell_measurement_theta_min 1.41
_cell_volume 2704.58(17)
_computing_cell_refinement Denzo
_computing_data_collection 'Collect, Nonius, B.V.'
_computing_data_reduction Denzo
_computing_structure_refinement 'SHELXL-97 (Sheldrick, 1997)'
_computing_structure_solution SIR-97
_diffrn_ambient_temperature 110(2)
_diffrn_detector_area_resol_mean 12.8
_diffrn_measured_fraction_theta_full 0.986
_diffrn_measured_fraction_theta_max 0.986
_diffrn_measurement_device_type 'Nonius KappaCCD'
_diffrn_measurement_method '1 deg. \f & \w scans'
_diffrn_radiation_monochromator graphite
_diffrn_radiation_source 'fine-focus sealed tube'
_diffrn_radiation_type MoK\a
_diffrn_radiation_wavelength 0.71073
_diffrn_reflns_av_R_equivalents 0.0430
_diffrn_reflns_av_sigmaI/netI 0.0546
_diffrn_reflns_limit_h_max 12
_diffrn_reflns_limit_h_min 0
_diffrn_reflns_limit_k_max 17
_diffrn_reflns_limit_k_min -17
_diffrn_reflns_limit_l_max 23
_diffrn_reflns_limit_l_min -24
_diffrn_reflns_number 20803
_diffrn_reflns_theta_full 26.00
_diffrn_reflns_theta_max 26.00
_diffrn_reflns_theta_min 1.50
_diffrn_standards_number 0
_exptl_absorpt_coefficient_mu 0.943
_exptl_absorpt_correction_T_max 0.7984
_exptl_absorpt_correction_T_min 0.7651
_exptl_absorpt_correction_type multi-scan
_exptl_absorpt_process_details 'Blessing, 1995'
_exptl_crystal_colour colorless
_exptl_crystal_density_diffrn 1.319
_exptl_crystal_density_method 'not measured'
_exptl_crystal_description prism
_exptl_crystal_F_000 1128
_exptl_crystal_size_max 0.30
_exptl_crystal_size_mid 0.25
_exptl_crystal_size_min 0.25
_refine_diff_density_max 1.025
_refine_diff_density_min -0.633
_refine_diff_density_rms 0.087
_refine_ls_extinction_method none
_refine_ls_goodness_of_fit_ref 1.044
_refine_ls_hydrogen_treatment constr
_refine_ls_matrix_type full
_refine_ls_number_parameters 658
_refine_ls_number_reflns 10498
_refine_ls_number_restraints 0
_refine_ls_restrained_S_all 1.044
_refine_ls_R_factor_all 0.0886
_refine_ls_R_factor_gt 0.0624
_refine_ls_shift/su_max 0.001
_refine_ls_shift/su_mean 0.000
_refine_ls_structure_factor_coef Fsqd
_refine_ls_weighting_details 'calc w=1/[\s^2^(Fo^2^)+(0.0967P)^2^+3.4491P] where P=(Fo^2^+2Fc^2^)/3'
_refine_ls_weighting_scheme calc
_refine_ls_wR_factor_gt 0.1620
_refine_ls_wR_factor_ref 0.1796
_reflns_number_gt 7856
_reflns_number_total 10498
_reflns_threshold_expression >2sigma(I)
_cod_data_source_file om070213y_si2.cif
_cod_data_source_block ar21
_cod_original_cell_volume 2704.58(16)
_cod_database_code 4073273

loop_
_symmetry_equiv_pos_as_xyz
'x, y, z'
'-x, -y, -z'

loop_
_atom_site_label
_atom_site_type_symbol
_atom_site_fract_x
_atom_site_fract_y
_atom_site_fract_z
_atom_site_U_iso_or_equiv
_atom_site_adp_type
_atom_site_occupancy
_atom_site_symmetry_multiplicity
_atom_site_calc_flag
_atom_site_refinement_flags
Zn1 Zn 0.74486(5) 0.45169(3) 0.24537(3) 0.03541(15) Uani 1 1 d .
Zn2 Zn 0.80066(4) 0.67599(3) 0.29557(2) 0.03097(14) Uani 1 1 d .
O1 O 0.8243(2) 0.5683(2) 0.21668(13) 0.0295(6) Uani 1 1 d .
O2 O 0.7198(3) 0.5613(2) 0.32401(13) 0.0304(6) Uani 1 1 d .
C1 C 0.9052(4) 0.5719(3) 0.4509(2) 0.0288(8) Uani 1 1 d .
H1A H 0.8943 0.5007 0.4269 0.035 Uiso 1 1 calc R
H1B H 0.9491 0.5814 0.5008 0.035 Uiso 1 1 calc R
C2 C 0.7666(4) 0.6026(3) 0.4510(2) 0.0289(8) Uani 1 1 d .
C3 C 0.7232(4) 0.6366(3) 0.5156(2) 0.0298(8) Uani 1 1 d .
H3 H 0.7826 0.6428 0.5588 0.036 Uiso 1 1 calc R
C4 C 0.5952(4) 0.6619(3) 0.5186(2) 0.0311(8) Uani 1 1 d .
C5 C 0.5106(4) 0.6542(3) 0.4540(2) 0.0315(9) Uani 1 1 d .
H5 H 0.4235 0.6717 0.4548 0.038 Uiso 1 1 calc R
C6 C 0.5509(4) 0.6214(3) 0.3885(2) 0.0308(8) Uani 1 1 d .
C7 C 0.6784(4) 0.5928(3) 0.3870(2) 0.0284(8) Uani 1 1 d .
C8 C 0.4496(4) 0.6078(3) 0.3202(2) 0.0335(9) Uani 1 1 d .
H8A H 0.4279 0.5365 0.2962 0.040 Uiso 1 1 calc R
H8B H 0.3663 0.6305 0.3337 0.040 Uiso 1 1 calc R
C9 C 0.4917(4) 0.6604(3) 0.2666(2) 0.0327(9) Uani 1 1 d .
C10 C 0.4916(4) 0.7607(3) 0.2769(2) 0.0350(9) Uani 1 1 d .
H10 H 0.4607 0.7962 0.3175 0.042 Uiso 1 1 calc R
C11 C 0.5353(4) 0.8122(3) 0.2298(2) 0.0364(9) Uani 1 1 d .
C12 C 0.5913(4) 0.7596(3) 0.1743(2) 0.0349(9) Uani 1 1 d .
H12 H 0.6315 0.7941 0.1452 0.042 Uiso 1 1 calc R
C13 C 0.5901(4) 0.6585(3) 0.1601(2) 0.0325(9) Uani 1 1 d .
C14 C 0.5297(4) 0.6083(3) 0.2034(2) 0.0331(9) Uani 1 1 d .
C15 C 0.6534(4) 0.6026(3) 0.0990(2) 0.0341(9) Uani 1 1 d .
H15A H 0.6253 0.5312 0.0912 0.041 Uiso 1 1 calc R
H15B H 0.6167 0.6199 0.0550 0.041 Uiso 1 1 calc R
C16 C 0.8047(4) 0.6221(3) 0.1099(2) 0.0320(9) Uani 1 1 d .
C17 C 0.8684(4) 0.6541(3) 0.0600(2) 0.0324(9) Uani 1 1 d .
H17 H 0.8150 0.6673 0.0206 0.039 Uiso 1 1 calc R
C18 C 1.0066(4) 0.6675(3) 0.0653(2) 0.0328(9) Uani 1 1 d .
C19 C 1.0825(4) 0.6504(3) 0.1243(2) 0.0316(9) Uani 1 1 d .
H19 H 1.1774 0.6618 0.1300 0.038 Uiso 1 1 calc R
C20 C 1.0242(4) 0.6170(3) 0.1756(2) 0.0296(8) Uani 1 1 d .
C21 C 0.8842(4) 0.6010(3) 0.16737(19) 0.0283(8) Uani 1 1 d .
C22 C 1.1140(4) 0.5893(3) 0.2344(2) 0.0324(9) Uani 1 1 d .
H22A H 1.0978 0.5169 0.2257 0.039 Uiso 1 1 calc R
H22B H 1.2084 0.6081 0.2308 0.039 Uiso 1 1 calc R
C23 C 1.0955(4) 0.6358(3) 0.3102(2) 0.0283(8) Uani 1 1 d .
C24 C 1.1423(4) 0.7356(3) 0.3425(2) 0.0286(8) Uani 1 1 d .
H24 H 1.1861 0.7735 0.3165 0.034 Uiso 1 1 calc R
C25 C 1.1268(4) 0.7814(3) 0.4117(2) 0.0298(8) Uani 1 1 d .
C26 C 1.0487(4) 0.7262(3) 0.4454(2) 0.0287(8) Uani 1 1 d .
H26 H 1.0294 0.7575 0.4905 0.034 Uiso 1 1 calc R
C27 C 0.9984(3) 0.6270(3) 0.41472(19) 0.0264(8) Uani 1 1 d .
C28 C 1.0341(4) 0.5805(3) 0.3500(2) 0.0279(8) Uani 1 1 d .
C29 C 0.5506(4) 0.6947(3) 0.5906(2) 0.0345(9) Uani 1 1 d .
C30 C 0.5916(5) 0.6275(4) 0.6373(2) 0.0466(11) Uani 1 1 d .
H30A H 0.5578 0.5588 0.6112 0.070 Uiso 1 1 calc R
H30B H 0.5539 0.6444 0.6809 0.070 Uiso 1 1 calc R
H30C H 0.6895 0.6362 0.6495 0.070 Uiso 1 1 calc R
C31 C 0.6211(5) 0.8004(4) 0.6289(3) 0.0530(13) Uani 1 1 d .
H31A H 0.7183 0.8024 0.6335 0.079 Uiso 1 1 calc R
H31B H 0.5976 0.8205 0.6763 0.079 Uiso 1 1 calc R
H31C H 0.5920 0.8455 0.6012 0.079 Uiso 1 1 calc R
C32 C 0.3980(5) 0.6909(5) 0.5835(3) 0.0584(14) Uani 1 1 d .
H32A H 0.3688 0.7373 0.5570 0.088 Uiso 1 1 calc R
H32B H 0.3743 0.7089 0.6310 0.088 Uiso 1 1 calc R
H32C H 0.3537 0.6242 0.5579 0.088 Uiso 1 1 calc R
C33 C 0.5187(4) 0.9207(3) 0.2404(2) 0.0400(10) Uani 1 1 d .
C34 C 0.3687(5) 0.9277(4) 0.2328(3) 0.0529(12) Uani 1 1 d .
H34A H 0.3227 0.8891 0.1853 0.079 Uiso 1 1 calc R
H34B H 0.3558 0.9967 0.2395 0.079 Uiso 1 1 calc R
H34C H 0.3317 0.9018 0.2689 0.079 Uiso 1 1 calc R
C35 C 0.5889(5) 0.9833(4) 0.3146(3) 0.0539(13) Uani 1 1 d .
H35A H 0.5539 0.9569 0.3510 0.081 Uiso 1 1 calc R
H35B H 0.5721 1.0514 0.3207 0.081 Uiso 1 1 calc R
H35C H 0.6854 0.9816 0.3195 0.081 Uiso 1 1 calc R
C36 C 0.5725(7) 0.9655(4) 0.1849(3) 0.0657(16) Uani 1 1 d .
H36A H 0.6688 0.9631 0.1888 0.099 Uiso 1 1 calc R
H36B H 0.5568 1.0341 0.1933 0.099 Uiso 1 1 calc R
H36C H 0.5264 0.9280 0.1371 0.099 Uiso 1 1 calc R
C37 C 1.0696(4) 0.6951(3) 0.0049(2) 0.0376(9) Uani 1 1 d .
C38 C 1.0210(5) 0.6120(4) -0.0632(2) 0.0503(12) Uani 1 1 d .
H38A H 1.0630 0.6270 -0.1017 0.075 Uiso 1 1 calc R
H38B H 0.9235 0.6056 -0.0764 0.075 Uiso 1 1 calc R
H38C H 1.0454 0.5501 -0.0551 0.075 Uiso 1 1 calc R
C39 C 1.0219(5) 0.7896(4) -0.0080(3) 0.0505(12) Uani 1 1 d .
H39A H 1.0614 0.8065 -0.0467 0.076 Uiso 1 1 calc R
H39B H 1.0499 0.8436 0.0355 0.076 Uiso 1 1 calc R
H39C H 0.9241 0.7788 -0.0211 0.076 Uiso 1 1 calc R
C40 C 1.2208(5) 0.7106(4) 0.0207(3) 0.0548(13) Uani 1 1 d .
H40A H 1.2520 0.6498 0.0271 0.082 Uiso 1 1 calc R
H40B H 1.2529 0.7639 0.0643 0.082 Uiso 1 1 calc R
H40C H 1.2555 0.7281 -0.0191 0.082 Uiso 1 1 calc R
C41 C 1.1913(4) 0.8883(3) 0.4475(2) 0.0337(9) Uani 1 1 d .
C42 C 1.1520(5) 0.9278(3) 0.5199(2) 0.0449(11) Uani 1 1 d .
H42A H 1.1814 0.8877 0.5516 0.067 Uiso 1 1 calc R
H42B H 1.0545 0.9248 0.5140 0.067 Uiso 1 1 calc R
H42C H 1.1949 0.9962 0.5406 0.067 Uiso 1 1 calc R
C43 C 1.1517(5) 0.9567(3) 0.4008(3) 0.0473(11) Uani 1 1 d .
H43A H 1.1914 1.0247 0.4258 0.071 Uiso 1 1 calc R
H43B H 1.0540 0.9521 0.3910 0.071 Uiso 1 1 calc R
H43C H 1.1845 0.9369 0.3558 0.071 Uiso 1 1 calc R
C44 C 1.3439(4) 0.8932(4) 0.4589(3) 0.0494(12) Uani 1 1 d .
H44A H 1.3713 0.8527 0.4907 0.074 Uiso 1 1 calc R
H44B H 1.3864 0.9615 0.4804 0.074 Uiso 1 1 calc R
H44C H 1.3716 0.8684 0.4130 0.074 Uiso 1 1 calc R
C45 C 0.6980(5) 0.3093(3) 0.2147(3) 0.0506(12) Uani 1 1 d .
H45A H 0.7452 0.2805 0.2497 0.076 Uiso 1 1 calc R
H45B H 0.7241 0.2841 0.1684 0.076 Uiso 1 1 calc R
H45C H 0.6012 0.2914 0.2104 0.076 Uiso 1 1 calc R
C46 C 0.8188(5) 0.8144(3) 0.3429(3) 0.0485(12) Uani 1 1 d .
H46A H 0.8834 0.8295 0.3875 0.073 Uiso 1 1 calc R
H46B H 0.7317 0.8309 0.3533 0.073 Uiso 1 1 calc R
H46C H 0.8503 0.8530 0.3120 0.073 Uiso 1 1 calc R
C47 C 0.4963(4) 0.5029(3) 0.1797(2) 0.0350(9) Uani 1 1 d .
C48 C 0.4541(4) 0.4173(4) 0.1524(2) 0.0382(10) Uani 1 1 d .
C49 C 0.4093(4) 0.3161(3) 0.1181(2) 0.0386(10) Uani 1 1 d .
C50 C 0.4443(5) 0.2725(4) 0.0531(2) 0.0462(11) Uani 1 1 d .
H50 H 0.4968 0.3117 0.0313 0.055 Uiso 1 1 calc R
C51 C 0.4046(5) 0.1737(4) 0.0194(3) 0.0531(12) Uani 1 1 d .
H51 H 0.4286 0.1456 -0.0252 0.064 Uiso 1 1 calc R
C52 C 0.3299(5) 0.1164(4) 0.0514(3) 0.0545(13) Uani 1 1 d .
C53 C 0.2950(5) 0.1576(4) 0.1161(3) 0.0578(14) Uani 1 1 d .
H53 H 0.2443 0.1174 0.1379 0.069 Uiso 1 1 calc R
C54 C 0.3325(4) 0.2557(4) 0.1492(3) 0.0497(12) Uani 1 1 d .
H54 H 0.3068 0.2832 0.1935 0.060 Uiso 1 1 calc R
C55 C 0.2849(7) 0.0120(4) 0.0175(3) 0.0645(15) Uani 1 1 d .
F56 F 0.2953(6) -0.0429(3) 0.0543(3) 0.143(2) Uani 1 1 d .
F57 F 0.1499(7) 0.0015(4) -0.0130(4) 0.171(3) Uani 1 1 d .
F58 F 0.3350(8) -0.0239(4) -0.0409(3) 0.152(2) Uani 1 1 d .
C59 C 1.0107(4) 0.4743(3) 0.3248(2) 0.0297(8) Uani 1 1 d .
C60 C 1.0075(4) 0.3861(3) 0.3080(2) 0.0315(9) Uani 1 1 d .
C61 C 1.0009(4) 0.2813(3) 0.2883(2) 0.0319(9) Uani 1 1 d .
C62 C 0.9711(5) 0.2273(4) 0.3357(3) 0.0450(11) Uani 1 1 d .
H62 H 0.9578 0.2604 0.3818 0.054 Uiso 1 1 calc R
C63 C 0.9609(6) 0.1271(4) 0.3166(3) 0.0563(13) Uani 1 1 d .
H63 H 0.9434 0.0917 0.3502 0.068 Uiso 1 1 calc R
C64 C 0.9754(5) 0.0770(3) 0.2501(3) 0.0522(13) Uani 1 1 d .
C65 C 1.0060(5) 0.1286(4) 0.2023(3) 0.0479(12) Uani 1 1 d .
H65 H 1.0186 0.0944 0.1563 0.057 Uiso 1 1 calc R
C66 C 1.0185(4) 0.2304(3) 0.2213(2) 0.0397(10) Uani 1 1 d .
H66 H 1.0393 0.2656 0.1881 0.048 Uiso 1 1 calc R
O67 O 0.9580(5) -0.0249(3) 0.2410(2) 0.0798(12) Uani 1 1 d .
C68 C 0.9771(7) -0.0764(5) 0.1767(4) 0.0806(18) Uiso 1 1 d .
H68A H 0.9220 -0.0573 0.1400 0.121 Uiso 1 1 d R
H68B H 0.9547 -0.1458 0.1707 0.121 Uiso 1 1 d R
H68C H 1.0696 -0.0615 0.1735 0.121 Uiso 1 1 d R

loop_
_atom_site_aniso_label
_atom_site_aniso_U_11
_atom_site_aniso_U_22
_atom_site_aniso_U_33
_atom_site_aniso_U_23
_atom_site_aniso_U_13
_atom_site_aniso_U_12
Zn1 0.0395(3) 0.0309(3) 0.0368(3) 0.0070(2) 0.0105(2) 0.0095(2)
Zn2 0.0326(3) 0.0319(3) 0.0297(3) 0.00675(19) 0.00918(18) 0.00941(19)
O1 0.0288(13) 0.0356(15) 0.0258(14) 0.0078(11) 0.0073(10) 0.0097(11)
O2 0.0304(14) 0.0356(16) 0.0271(14) 0.0079(12) 0.0085(11) 0.0091(11)
C1 0.031(2) 0.030(2) 0.029(2) 0.0116(16) 0.0069(15) 0.0086(16)
C2 0.032(2) 0.027(2) 0.028(2) 0.0069(16) 0.0076(15) 0.0047(15)
C3 0.032(2) 0.029(2) 0.028(2) 0.0090(16) 0.0053(15) 0.0046(16)
C4 0.034(2) 0.031(2) 0.032(2) 0.0106(17) 0.0120(16) 0.0060(16)
C5 0.031(2) 0.032(2) 0.037(2) 0.0120(17) 0.0148(16) 0.0096(16)
C6 0.031(2) 0.032(2) 0.032(2) 0.0120(17) 0.0080(16) 0.0086(16)
C7 0.031(2) 0.027(2) 0.029(2) 0.0072(16) 0.0114(15) 0.0063(15)
C8 0.0232(18) 0.047(3) 0.033(2) 0.0116(18) 0.0074(15) 0.0125(17)
C9 0.0242(19) 0.044(2) 0.032(2) 0.0107(18) 0.0050(15) 0.0129(17)
C10 0.029(2) 0.048(3) 0.030(2) 0.0086(18) 0.0085(16) 0.0150(18)
C11 0.035(2) 0.044(3) 0.034(2) 0.0115(19) 0.0062(17) 0.0156(18)
C12 0.034(2) 0.044(2) 0.031(2) 0.0134(18) 0.0075(16) 0.0121(18)
C13 0.0283(19) 0.041(2) 0.030(2) 0.0090(17) 0.0047(15) 0.0143(17)
C14 0.0275(19) 0.044(2) 0.030(2) 0.0114(18) 0.0055(15) 0.0114(17)
C15 0.034(2) 0.042(2) 0.026(2) 0.0064(17) 0.0038(16) 0.0111(18)
C16 0.039(2) 0.028(2) 0.027(2) 0.0008(16) 0.0068(16) 0.0110(17)
C17 0.041(2) 0.031(2) 0.026(2) 0.0052(16) 0.0081(16) 0.0130(17)
C18 0.042(2) 0.025(2) 0.032(2) 0.0043(16) 0.0111(17) 0.0068(17)
C19 0.034(2) 0.030(2) 0.032(2) 0.0037(16) 0.0122(16) 0.0082(16)
C20 0.034(2) 0.027(2) 0.0270(19) 0.0020(16) 0.0093(15) 0.0092(16)
C21 0.034(2) 0.025(2) 0.0266(19) 0.0040(15) 0.0114(15) 0.0095(15)
C22 0.031(2) 0.037(2) 0.029(2) 0.0051(17) 0.0084(16) 0.0094(17)
C23 0.0251(18) 0.034(2) 0.0272(19) 0.0080(16) 0.0058(14) 0.0115(16)
C24 0.0276(19) 0.031(2) 0.030(2) 0.0105(16) 0.0077(15) 0.0075(15)
C25 0.0259(19) 0.030(2) 0.033(2) 0.0055(16) 0.0063(15) 0.0086(15)
C26 0.0285(19) 0.034(2) 0.0237(19) 0.0055(16) 0.0053(14) 0.0113(16)
C27 0.0229(18) 0.031(2) 0.0269(19) 0.0085(16) 0.0047(14) 0.0090(15)
C28 0.0238(18) 0.030(2) 0.030(2) 0.0068(16) 0.0046(14) 0.0078(15)
C29 0.038(2) 0.036(2) 0.032(2) 0.0093(18) 0.0137(17) 0.0080(17)
C30 0.061(3) 0.052(3) 0.036(2) 0.018(2) 0.022(2) 0.015(2)
C31 0.069(3) 0.041(3) 0.050(3) 0.001(2) 0.031(2) 0.010(2)
C32 0.049(3) 0.093(4) 0.041(3) 0.021(3) 0.023(2) 0.020(3)
C33 0.041(2) 0.042(3) 0.043(2) 0.015(2) 0.0112(19) 0.0199(19)
C34 0.053(3) 0.049(3) 0.055(3) 0.007(2) 0.004(2) 0.024(2)
C35 0.060(3) 0.036(3) 0.060(3) 0.008(2) -0.001(2) 0.012(2)
C36 0.091(4) 0.056(3) 0.073(4) 0.033(3) 0.042(3) 0.038(3)
C37 0.046(2) 0.035(2) 0.036(2) 0.0109(18) 0.0173(18) 0.0056(18)
C38 0.071(3) 0.046(3) 0.034(2) 0.006(2) 0.022(2) 0.002(2)
C39 0.066(3) 0.043(3) 0.051(3) 0.020(2) 0.022(2) 0.013(2)
C40 0.050(3) 0.073(4) 0.052(3) 0.030(3) 0.018(2) 0.010(3)
C41 0.035(2) 0.030(2) 0.036(2) 0.0053(17) 0.0095(17) 0.0063(17)
C42 0.052(3) 0.033(2) 0.045(3) -0.001(2) 0.012(2) 0.005(2)
C43 0.058(3) 0.030(2) 0.051(3) 0.009(2) 0.009(2) 0.003(2)
C44 0.036(2) 0.043(3) 0.057(3) -0.006(2) 0.006(2) 0.001(2)
C45 0.038(2) 0.038(3) 0.065(3) 0.005(2) -0.010(2) 0.006(2)
C46 0.041(2) 0.035(3) 0.060(3) 0.004(2) -0.009(2) 0.0106(19)
C47 0.030(2) 0.047(3) 0.030(2) 0.0090(19) 0.0075(16) 0.0145(19)
C48 0.034(2) 0.050(3) 0.033(2) 0.013(2) 0.0088(17) 0.011(2)
C49 0.035(2) 0.044(3) 0.036(2) 0.012(2) 0.0039(17) 0.0072(19)
C50 0.056(3) 0.045(3) 0.042(3) 0.014(2) 0.015(2) 0.013(2)
C51 0.071(3) 0.052(3) 0.037(3) 0.008(2) 0.012(2) 0.014(3)
C52 0.054(3) 0.051(3) 0.053(3) 0.016(2) -0.002(2) -0.005(2)
C53 0.048(3) 0.066(4) 0.054(3) 0.019(3) 0.003(2) -0.012(3)
C54 0.034(2) 0.069(4) 0.044(3) 0.011(2) 0.0105(19) -0.001(2)
C55 0.084(4) 0.041(3) 0.059(4) 0.012(3) -0.003(3) -0.008(3)
F56 0.191(5) 0.066(3) 0.137(4) 0.034(3) -0.063(4) -0.020(3)
F57 0.183(6) 0.067(3) 0.206(6) 0.028(4) -0.102(5) -0.018(3)
F58 0.231(7) 0.075(3) 0.131(5) -0.012(3) 0.060(4) 0.000(4)
C59 0.0277(19) 0.034(2) 0.028(2) 0.0071(17) 0.0060(15) 0.0069(16)
C60 0.030(2) 0.034(2) 0.032(2) 0.0094(17) 0.0079(16) 0.0074(16)
C61 0.030(2) 0.030(2) 0.035(2) 0.0074(17) 0.0043(16) 0.0077(16)
C62 0.054(3) 0.042(3) 0.043(3) 0.017(2) 0.009(2) 0.009(2)
C63 0.067(3) 0.043(3) 0.061(3) 0.021(3) 0.007(3) 0.006(2)
C64 0.043(3) 0.025(2) 0.081(4) 0.011(2) -0.007(2) 0.0045(19)
C65 0.046(3) 0.041(3) 0.049(3) -0.006(2) 0.009(2) 0.014(2)
C66 0.041(2) 0.036(2) 0.041(2) 0.0036(19) 0.0132(19) 0.0054(18)
O67 0.095(3) 0.069(3) 0.067(3) 0.003(2) 0.009(2) 0.018(2)

loop_
_atom_type_symbol
_atom_type_description
_atom_type_scat_dispersion_real
_atom_type_scat_dispersion_imag
_atom_type_scat_source
C C 0.0033 0.0016 'International Tables Vol C Tables 4.2.6.8 and 6.1.1.4'
H H 0.0000 0.0000 'International Tables Vol C Tables 4.2.6.8 and 6.1.1.4'
O O 0.0106 0.0060 'International Tables Vol C Tables 4.2.6.8 and 6.1.1.4'
Zn Zn 0.2839 1.4301 'International Tables Vol C Tables 4.2.6.8 and 6.1.1.4'
F F 0.0171 0.0103 'International Tables Vol C Tables 4.2.6.8 and 6.1.1.4'

loop_
_geom_angle_atom_site_label_1
_geom_angle_atom_site_label_2
_geom_angle_atom_site_label_3
_geom_angle
C45 Zn1 O2 137.70(19)
C45 Zn1 O1 143.38(19)
O2 Zn1 O1 78.72(11)
C45 Zn1 Zn2 176.39(15)
O2 Zn1 Zn2 39.72(8)
O1 Zn1 Zn2 39.01(7)
C46 Zn2 O1 151.25(19)
C46 Zn2 O2 129.12(19)
O1 Zn2 O2 79.62(11)
C46 Zn2 Zn1 168.53(17)
O1 Zn2 Zn1 40.22(8)
O2 Zn2 Zn1 39.40(7)
C21 O1 Zn2 112.5(2)
C21 O1 Zn1 146.7(2)
Zn2 O1 Zn1 100.77(11)
C7 O2 Zn1 149.4(2)
C7 O2 Zn2 109.7(2)
Zn1 O2 Zn2 100.88(11)
C2 C1 C27 115.6(3)
C2 C1 H1A 108.4
C27 C1 H1A 108.4
C2 C1 H1B 108.4
C27 C1 H1B 108.4
H1A C1 H1B 107.4
C3 C2 C7 119.0(3)
C3 C2 C1 119.8(3)
C7 C2 C1 121.1(3)
C4 C3 C2 122.1(4)
C4 C3 H3 118.9
C2 C3 H3 118.9
C3 C4 C5 117.7(3)
C3 C4 C29 120.0(3)
C5 C4 C29 122.3(3)
C6 C5 C4 121.8(4)
C6 C5 H5 119.1
C4 C5 H5 119.1
C5 C6 C7 119.2(4)
C5 C6 C8 118.7(3)
C7 C6 C8 121.8(3)
O2 C7 C6 120.1(3)
O2 C7 C2 119.7(3)
C6 C7 C2 120.1(3)
C9 C8 C6 116.8(3)
C9 C8 H8A 108.1
C6 C8 H8A 108.1
C9 C8 H8B 108.1
C6 C8 H8B 108.1
H8A C8 H8B 107.3
C10 C9 C14 117.4(4)
C10 C9 C8 121.5(4)
C14 C9 C8 121.1(4)
C9 C10 C11 122.9(4)
C9 C10 H10 118.6
C11 C10 H10 118.6
C12 C11 C10 117.0(4)
C12 C11 C33 123.1(4)
C10 C11 C33 119.9(4)
C13 C12 C11 122.3(4)
C13 C12 H12 118.8
C11 C12 H12 118.8
C12 C13 C14 118.2(4)
C12 C13 C15 121.2(4)
C14 C13 C15 120.6(4)
C13 C14 C9 120.9(4)
C13 C14 C47 119.1(4)
C9 C14 C47 119.8(4)
C16 C15 C13 115.6(3)
C16 C15 H15A 108.4
C13 C15 H15A 108.4
C16 C15 H15B 108.4
C13 C15 H15B 108.4
H15A C15 H15B 107.4
C17 C16 C21 118.4(4)
C17 C16 C15 120.4(4)
C21 C16 C15 121.0(4)
C16 C17 C18 122.7(4)
C16 C17 H17 118.6
C18 C17 H17 118.6
C19 C18 C17 117.5(4)
C19 C18 C37 122.6(4)
C17 C18 C37 119.8(4)
C18 C19 C20 122.3(4)
C18 C19 H19 118.8
C20 C19 H19 118.8
C19 C20 C21 118.7(4)
C19 C20 C22 119.0(3)
C21 C20 C22 122.0(3)
O1 C21 C20 120.1(3)
O1 C21 C16 119.6(3)
C20 C21 C16 120.3(3)
C23 C22 C20 115.9(3)
C23 C22 H22A 108.3
C20 C22 H22A 108.3
C23 C22 H22B 108.3
C20 C22 H22B 108.3
H22A C22 H22B 107.4
C24 C23 C28 118.1(3)
C24 C23 C22 120.3(3)
C28 C23 C22 121.7(4)
C23 C24 C25 122.2(4)
C23 C24 H24 118.9
C25 C24 H24 118.9
C26 C25 C24 117.2(4)
C26 C25 C41 122.5(3)
C24 C25 C41 120.3(4)
C27 C26 C25 122.2(3)
C27 C26 H26 118.9
C25 C26 H26 118.9
C26 C27 C28 118.2(3)
C26 C27 C1 120.2(3)
C28 C27 C1 121.6(3)
C27 C28 C23 120.7(4)
C27 C28 C59 119.8(3)
C23 C28 C59 119.4(3)
C30 C29 C4 110.2(3)
C30 C29 C32 107.1(4)
C4 C29 C32 112.7(3)
C30 C29 C31 108.1(4)
C4 C29 C31 108.8(3)
C32 C29 C31 109.8(4)
C29 C30 H30A 109.5
C29 C30 H30B 109.5
H30A C30 H30B 109.5
C29 C30 H30C 109.5
H30A C30 H30C 109.5
H30B C30 H30C 109.5
C29 C31 H31A 109.5
C29 C31 H31B 109.5
H31A C31 H31B 109.5
C29 C31 H31C 109.5
H31A C31 H31C 109.5
H31B C31 H31C 109.5
C29 C32 H32A 109.5
C29 C32 H32B 109.5
H32A C32 H32B 109.5
C29 C32 H32C 109.5
H32A C32 H32C 109.5
H32B C32 H32C 109.5
C11 C33 C34 108.1(4)
C11 C33 C36 113.1(4)
C34 C33 C36 107.4(4)
C11 C33 C35 111.4(4)
C34 C33 C35 108.5(4)
C36 C33 C35 108.2(5)
C33 C34 H34A 109.5
C33 C34 H34B 109.5
H34A C34 H34B 109.5
C33 C34 H34C 109.5
H34A C34 H34C 109.5
H34B C34 H34C 109.5
C33 C35 H35A 109.5
C33 C35 H35B 109.5
H35A C35 H35B 109.5
C33 C35 H35C 109.5
H35A C35 H35C 109.5
H35B C35 H35C 109.5
C33 C36 H36A 109.5
C33 C36 H36B 109.5
H36A C36 H36B 109.5
C33 C36 H36C 109.5
H36A C36 H36C 109.5
H36B C36 H36C 109.5
C40 C37 C38 108.9(4)
C40 C37 C39 109.0(4)
C38 C37 C39 108.1(4)
C40 C37 C18 112.8(4)
C38 C37 C18 108.3(3)
C39 C37 C18 109.7(4)
C37 C38 H38A 109.5
C37 C38 H38B 109.5
H38A C38 H38B 109.5
C37 C38 H38C 109.5
H38A C38 H38C 109.5
H38B C38 H38C 109.5
C37 C39 H39A 109.5
C37 C39 H39B 109.5
H39A C39 H39B 109.5
C37 C39 H39C 109.5
H39A C39 H39C 109.5
H39B C39 H39C 109.5
C37 C40 H40A 109.5
C37 C40 H40B 109.5
H40A C40 H40B 109.5
C37 C40 H40C 109.5
H40A C40 H40C 109.5
H40B C40 H40C 109.5
C42 C41 C25 112.2(3)
C42 C41 C44 108.0(4)
C25 C41 C44 108.7(3)
C42 C41 C43 108.0(4)
C25 C41 C43 111.4(3)
C44 C41 C43 108.4(4)
C41 C42 H42A 109.5
C41 C42 H42B 109.5
H42A C42 H42B 109.5
C41 C42 H42C 109.5
H42A C42 H42C 109.5
H42B C42 H42C 109.5
C41 C43 H43A 109.5
C41 C43 H43B 109.5
H43A C43 H43B 109.5
C41 C43 H43C 109.5
H43A C43 H43C 109.5
H43B C43 H43C 109.5
C41 C44 H44A 109.5
C41 C44 H44B 109.5
H44A C44 H44B 109.5
C41 C44 H44C 109.5
H44A C44 H44C 109.5
H44B C44 H44C 109.5
Zn1 C45 H45A 109.5
Zn1 C45 H45B 109.5
H45A C45 H45B 109.5
Zn1 C45 H45C 109.5
H45A C45 H45C 109.5
H45B C45 H45C 109.5
Zn2 C46 H46A 109.5
Zn2 C46 H46B 109.5
H46A C46 H46B 109.5
Zn2 C46 H46C 109.5
H46A C46 H46C 109.5
H46B C46 H46C 109.5
C48 C47 C14 170.3(4)
C47 C48 C49 177.1(5)
C50 C49 C54 117.7(4)
C50 C49 C48 120.6(4)
C54 C49 C48 121.6(4)
C51 C50 C49 121.7(5)
C51 C50 H50 119.1
C49 C50 H50 119.1
C50 C51 C52 119.2(5)
C50 C51 H51 120.4
C52 C51 H51 120.4
C53 C52 C51 120.2(5)
C53 C52 C55 118.7(5)
C51 C52 C55 121.1(5)
C54 C53 C52 120.9(5)
C54 C53 H53 119.6
C52 C53 H53 119.6
C53 C54 C49 120.3(5)
C53 C54 H54 119.9
C49 C54 H54 119.9
F56 C55 F58 108.4(7)
F56 C55 F57 107.9(6)
F58 C55 F57 99.5(6)
F56 C55 C52 117.3(5)
F58 C55 C52 114.6(5)
F57 C55 C52 107.4(5)
C60 C59 C28 171.8(4)
C59 C60 C61 178.8(4)
C62 C61 C66 118.1(4)
C62 C61 C60 120.3(4)
C66 C61 C60 121.5(4)
C63 C62 C61 120.7(5)
C63 C62 H62 119.7
C61 C62 H62 119.7
C64 C63 C62 121.2(5)
C64 C63 H63 119.4
C62 C63 H63 119.4
C63 C64 C65 119.4(4)
C63 C64 O67 112.0(5)
C65 C64 O67 128.5(5)
C64 C65 C66 120.0(4)
C64 C65 H65 120.0
C66 C65 H65 120.0
C65 C66 C61 120.6(4)
C65 C66 H66 119.7
C61 C66 H66 119.7
C68 O67 C64 113.4(5)
O67 C68 H68A 109.4
O67 C68 H68B 110.6
H68A C68 H68B 109.5
O67 C68 H68C 108.5
H68A C68 H68C 109.5
H68B C68 H68C 109.5

loop_
_geom_bond_atom_site_label_1
_geom_bond_atom_site_label_2
_geom_bond_distance
Zn1 C45 1.944(5)
Zn1 O2 1.973(3)
Zn1 O1 2.006(3)
Zn1 Zn2 3.0517(7)
Zn2 C46 1.929(5)
Zn2 O1 1.955(3)
Zn2 O2 1.986(3)
O1 C21 1.368(4)
O2 C7 1.357(4)
C1 C2 1.524(5)
C1 C27 1.529(5)
C1 H1A 0.9900
C1 H1B 0.9900
C2 C3 1.399(5)
C2 C7 1.404(5)
C3 C4 1.396(5)
C3 H3 0.9500
C4 C5 1.403(6)
C4 C29 1.533(5)
C5 C6 1.398(5)
C5 H5 0.9500
C6 C7 1.406(5)
C6 C8 1.529(5)
C8 C9 1.521(6)
C8 H8A 0.9900
C8 H8B 0.9900
C9 C10 1.386(6)
C9 C14 1.412(6)
C10 C11 1.406(6)
C10 H10 0.9500
C11 C12 1.398(6)
C11 C33 1.531(6)
C12 C13 1.390(6)
C12 H12 0.9500
C13 C14 1.407(6)
C13 C15 1.536(5)
C14 C47 1.437(6)
C15 C16 1.514(6)
C15 H15A 0.9900
C15 H15B 0.9900
C16 C17 1.395(6)
C16 C21 1.408(5)
C17 C18 1.389(6)
C17 H17 0.9500
C18 C19 1.388(6)
C18 C37 1.544(5)
C19 C20 1.398(5)
C19 H19 0.9500
C20 C21 1.402(5)
C20 C22 1.525(5)
C22 C23 1.524(5)
C22 H22A 0.9900
C22 H22B 0.9900
C23 C24 1.398(6)
C23 C28 1.403(5)
C24 C25 1.399(5)
C24 H24 0.9500
C25 C26 1.402(6)
C25 C41 1.534(6)
C26 C27 1.394(5)
C26 H26 0.9500
C27 C28 1.401(5)
C28 C59 1.447(6)
C29 C30 1.527(6)
C29 C32 1.538(6)
C29 C31 1.545(6)
C30 H30A 0.9800
C30 H30B 0.9800
C30 H30C 0.9800
C31 H31A 0.9800
C31 H31B 0.9800
C31 H31C 0.9800
C32 H32A 0.9800
C32 H32B 0.9800
C32 H32C 0.9800
C33 C34 1.533(6)
C33 C36 1.532(7)
C33 C35 1.535(7)
C34 H34A 0.9800
C34 H34B 0.9800
C34 H34C 0.9800
C35 H35A 0.9800
C35 H35B 0.9800
C35 H35C 0.9800
C36 H36A 0.9800
C36 H36B 0.9800
C36 H36C 0.9800
C37 C40 1.510(6)
C37 C38 1.528(6)
C37 C39 1.539(6)
C38 H38A 0.9800
C38 H38B 0.9800
C38 H38C 0.9800
C39 H39A 0.9800
C39 H39B 0.9800
C39 H39C 0.9800
C40 H40A 0.9800
C40 H40B 0.9800
C40 H40C 0.9800
C41 C42 1.527(6)
C41 C44 1.533(6)
C41 C43 1.539(6)
C42 H42A 0.9800
C42 H42B 0.9800
C42 H42C 0.9800
C43 H43A 0.9800
C43 H43B 0.9800
C43 H43C 0.9800
C44 H44A 0.9800
C44 H44B 0.9800
C44 H44C 0.9800
C45 H45A 0.9800
C45 H45B 0.9800
C45 H45C 0.9800
C46 H46A 0.9800
C46 H46B 0.9800
C46 H46C 0.9800
C47 C48 1.203(6)
C48 C49 1.419(7)
C49 C50 1.394(6)
C49 C54 1.408(6)
C50 C51 1.380(7)
C50 H50 0.9500
C51 C52 1.379(7)
C51 H51 0.9500
C52 C53 1.380(8)
C52 C55 1.458(8)
C53 C54 1.368(8)
C53 H53 0.9500
C54 H54 0.9500
C55 F56 1.190(7)
C55 F58 1.335(8)
C55 F57 1.398(8)
C59 C60 1.207(6)
C60 C61 1.432(6)
C61 C62 1.393(6)
C61 C66 1.388(6)
C62 C63 1.364(7)
C62 H62 0.9500
C63 C64 1.365(8)
C63 H63 0.9500
C64 C65 1.379(7)
C64 O67 1.399(6)
C65 C66 1.385(6)
C65 H65 0.9500
C66 H66 0.9500
O67 C68 1.351(8)
C68 H68A 0.9601
C68 H68B 0.9600
C68 H68C 0.9600
